data_1554225
loop_
_publ_author_name
'Liu, Haichao'
'Gao, Yu'
'Cao, Jungang'
'Li, Tingxuan'
'Wen, Yating'
'Ge, Yunpeng'
'Zhang, Lili'
'Pan, Guocui'
'Zhou, Tong'
'Yang, Bing'

_publ_section_title
;
 Efficient room-temperature phosphorescence based on a pure organic
 sulfur-containing heterocycle: folding-induced spin--orbit coupling
 enhancement
;
_journal_issue 10
_journal_name_full 'Materials Chemistry Frontiers'
_journal_page_first 1853
_journal_paper_doi 10.1039/C8QM00320C
_journal_volume 2
_journal_year 2018
_chemical_formula_moiety 'C24 H14 S4'
_chemical_formula_sum 'C24 H14 S4'
_chemical_formula_weight 430.59
_chemical_name_systematic 1,1'-bithianthrene
_space_group_IT_number 2
_space_group_name_Hall '-P 1'
_space_group_name_H-M_alt 'P -1'
_symmetry_cell_setting triclinic
_symmetry_space_group_name_Hall '-P 1'
_symmetry_space_group_name_H-M 'P -1'
_atom_sites_solution_hydrogens geom
_atom_sites_solution_primary direct
_atom_sites_solution_secondary difmap
_audit_creation_method SHELXL-97
_audit_update_record
;
2018-04-21 deposited with the CCDC.
2018-08-08 downloaded from the CCDC.
;
_cell_angle_alpha 97.15(3)
_cell_angle_beta 97.60(3)
_cell_angle_gamma 111.09(3)
_cell_formula_units_Z 4
_cell_length_a 10.151(2)
_cell_length_b 10.193(2)
_cell_length_c 21.148(4)
_cell_measurement_reflns_used 14318
_cell_measurement_temperature 293(2)
_cell_measurement_theta_max 27.55
_cell_measurement_theta_min 3.13
_cell_volume 1988.3(9)
_computing_cell_refinement RAPID-AUTO
_computing_data_collection 'RAPID-AUTO (Rigaku Corporation, 1998)'
_computing_data_reduction 'CrystalStructure (Rigaku/MSC and Rigaku Corporation, 2002)'
_computing_molecular_graphics 'SHELXTL (Sheldrick, 2008)'
_computing_publication_material SHELXL-97
_computing_structure_refinement 'SHELXL-97 (Sheldrick, 2008)'
_computing_structure_solution 'SHELXS-97 (Sheldrick, 2008)'
_diffrn_ambient_temperature 293(2)
_diffrn_measured_fraction_theta_full 0.985
_diffrn_measured_fraction_theta_max 0.985
_diffrn_measurement_device_type 'Rigaku RAXIS-RAPID'
_diffrn_measurement_method '\w scans'
_diffrn_radiation_monochromator graphite
_diffrn_radiation_source 'fine-focus sealed tube'
_diffrn_radiation_type MoK\a
_diffrn_radiation_wavelength 0.71073
_diffrn_reflns_av_R_equivalents 0.0421
_diffrn_reflns_av_sigmaI/netI 0.0590
_diffrn_reflns_limit_h_max 13
_diffrn_reflns_limit_h_min -13
_diffrn_reflns_limit_k_max 13
_diffrn_reflns_limit_k_min -13
_diffrn_reflns_limit_l_max 27
_diffrn_reflns_limit_l_min -27
_diffrn_reflns_number 19334
_diffrn_reflns_theta_full 27.48
_diffrn_reflns_theta_max 27.48
_diffrn_reflns_theta_min 3.12
_exptl_absorpt_coefficient_mu 0.485
_exptl_absorpt_correction_T_max 0.9441
_exptl_absorpt_correction_T_min 0.9308
_exptl_absorpt_correction_type multi-scan
_exptl_crystal_colour colorless
_exptl_crystal_density_diffrn 1.438
_exptl_crystal_density_method 'not measured'
_exptl_crystal_description block
_exptl_crystal_F_000 888
_exptl_crystal_preparation Luminescent
_exptl_crystal_recrystallization_method 'Re-crystallisation from solvent: dichlomethane and methanol'
_exptl_crystal_size_max 0.15
_exptl_crystal_size_mid 0.13
_exptl_crystal_size_min 0.12
_refine_diff_density_max 0.608
_refine_diff_density_min -0.382
_refine_diff_density_rms 0.078
_refine_ls_extinction_method none
_refine_ls_goodness_of_fit_ref 1.086
_refine_ls_hydrogen_treatment constr
_refine_ls_matrix_type full
_refine_ls_number_parameters 505
_refine_ls_number_reflns 8968
_refine_ls_number_restraints 0
_refine_ls_restrained_S_all 1.086
_refine_ls_R_factor_all 0.1066
_refine_ls_R_factor_gt 0.0714
_refine_ls_shift/su_max 0.000
_refine_ls_shift/su_mean 0.000
_refine_ls_structure_factor_coef Fsqd
_refine_ls_weighting_details 'calc w=1/[\s^2^(Fo^2^)+(0.0689P)^2^+4.0379P] where P=(Fo^2^+2Fc^2^)/3'
_refine_ls_weighting_scheme calc
_refine_ls_wR_factor_gt 0.1902
_refine_ls_wR_factor_ref 0.2052
_reflns_number_gt 5781
_reflns_number_total 8968
_reflns_threshold_expression >2sigma(I)
_cod_data_source_file c8qm00320c2.cif
_cod_data_source_block lhc-22
_cod_original_cell_volume 1988.4(7)
_cod_database_code 1554225

loop_
_symmetry_equiv_pos_as_xyz
'x, y, z'
'-x, -y, -z'

loop_
_atom_site_label
_atom_site_type_symbol
_atom_site_fract_x
_atom_site_fract_y
_atom_site_fract_z
_atom_site_U_iso_or_equiv
_atom_site_adp_type
_atom_site_occupancy
_atom_site_symmetry_multiplicity
_atom_site_calc_flag
_atom_site_refinement_flags
C1 C 0.5798(5) 0.2894(5) 0.7293(3) 0.0467(11) Uani 1 1 d .
C2 C 0.5876(6) 0.2517(7) 0.7900(3) 0.0629(15) Uani 1 1 d .
H2 H 0.5527 0.1557 0.7936 0.075 Uiso 1 1 calc R
C3 C 0.6461(7) 0.3546(8) 0.8444(3) 0.0705(17) Uani 1 1 d .
H3 H 0.6496 0.3284 0.8849 0.085 Uiso 1 1 calc R
C4 C 0.7010(7) 0.4990(7) 0.8401(3) 0.0673(16) Uani 1 1 d .
H4 H 0.7409 0.5690 0.8775 0.081 Uiso 1 1 calc R
C5 C 0.6952(6) 0.5367(6) 0.7798(3) 0.0525(12) Uani 1 1 d .
H5 H 0.7340 0.6327 0.7765 0.063 Uiso 1 1 calc R
C6 C 0.6323(5) 0.4333(5) 0.7243(2) 0.0431(10) Uani 1 1 d .
C7 C 0.6569(5) 0.3650(5) 0.5983(2) 0.0424(10) Uani 1 1 d .
C8 C 0.6086(5) 0.2193(5) 0.6037(2) 0.0487(12) Uani 1 1 d .
C9 C 0.6396(6) 0.1234(6) 0.5620(3) 0.0635(15) Uani 1 1 d .
H9 H 0.6095 0.0279 0.5664 0.076 Uiso 1 1 calc R
C10 C 0.7144(7) 0.1688(7) 0.5144(3) 0.0687(17) Uani 1 1 d .
H10 H 0.7327 0.1033 0.4858 0.082 Uiso 1 1 calc R
C11 C 0.7635(6) 0.3124(6) 0.5086(3) 0.0591(14) Uani 1 1 d .
H11 H 0.8157 0.3425 0.4765 0.071 Uiso 1 1 calc R
C12 C 0.7347(5) 0.4115(5) 0.5506(2) 0.0458(11) Uani 1 1 d .
C13 C 0.7799(5) 0.5639(6) 0.5418(2) 0.0479(11) Uani 1 1 d .
C14 C 0.7013(6) 0.6010(6) 0.4932(2) 0.0566(14) Uani 1 1 d .
H14 H 0.6223 0.5302 0.4652 0.068 Uiso 1 1 calc R
C15 C 0.7395(6) 0.7426(7) 0.4859(3) 0.0601(14) Uani 1 1 d .
H15 H 0.6848 0.7666 0.4540 0.072 Uiso 1 1 calc R
C16 C 0.8587(6) 0.8479(6) 0.5261(2) 0.0545(13) Uani 1 1 d .
H16 H 0.8831 0.9430 0.5217 0.065 Uiso 1 1 calc R
C17 C 0.9425(5) 0.8120(5) 0.5732(2) 0.0470(11) Uani 1 1 d .
C18 C 0.9043(5) 0.6715(5) 0.5815(2) 0.0431(10) Uani 1 1 d .
C19 C 1.0630(5) 0.7663(5) 0.7050(2) 0.0458(11) Uani 1 1 d .
C20 C 1.1085(5) 0.9072(5) 0.6957(2) 0.0480(11) Uani 1 1 d .
C21 C 1.1616(6) 1.0189(6) 0.7488(3) 0.0586(13) Uani 1 1 d .
H21 H 1.1901 1.1132 0.7429 0.070 Uiso 1 1 calc R
C22 C 1.1717(7) 0.9879(8) 0.8111(3) 0.0697(16) Uani 1 1 d .
H22 H 1.2101 1.0623 0.8469 0.084 Uiso 1 1 calc R
C23 C 1.1261(6) 0.8499(7) 0.8204(3) 0.0652(15) Uani 1 1 d .
H23 H 1.1329 0.8307 0.8623 0.078 Uiso 1 1 calc R
C24 C 1.0699(6) 0.7385(7) 0.7678(3) 0.0584(14) Uani 1 1 d .
H24 H 1.0364 0.6444 0.7743 0.070 Uiso 1 1 calc R
C25 C 0.3109(5) 0.0912(5) 0.2282(2) 0.0460(11) Uani 1 1 d .
C26 C 0.2673(7) 0.1032(6) 0.2875(3) 0.0629(15) Uani 1 1 d .
H26 H 0.1700 0.0675 0.2893 0.075 Uiso 1 1 calc R
C27 C 0.3691(8) 0.1685(7) 0.3438(3) 0.0655(16) Uani 1 1 d .
H27 H 0.3399 0.1767 0.3834 0.079 Uiso 1 1 calc R
C28 C 0.5115(7) 0.2207(6) 0.3416(3) 0.0626(15) Uani 1 1 d .
H28 H 0.5788 0.2624 0.3800 0.075 Uiso 1 1 calc R
C29 C 0.5580(6) 0.2129(5) 0.2832(2) 0.0525(12) Uani 1 1 d .
H29 H 0.6554 0.2526 0.2818 0.063 Uiso 1 1 calc R
C30 C 0.4561(5) 0.1441(5) 0.2262(2) 0.0424(10) Uani 1 1 d .
C31 C 0.3959(5) 0.1573(5) 0.0970(2) 0.0422(10) Uani 1 1 d .
C32 C 0.2498(5) 0.1077(5) 0.0996(2) 0.0488(12) Uani 1 1 d .
C33 C 0.1560(6) 0.1333(6) 0.0543(3) 0.0669(16) Uani 1 1 d .
H33 H 0.0593 0.1050 0.0571 0.080 Uiso 1 1 calc R
C34 C 0.2061(8) 0.2013(7) 0.0044(3) 0.0762(19) Uani 1 1 d .
H34 H 0.1415 0.2149 -0.0271 0.091 Uiso 1 1 calc R
C35 C 0.3498(7) 0.2493(6) 0.0006(3) 0.0672(16) Uani 1 1 d .
H35 H 0.3815 0.2946 -0.0332 0.081 Uiso 1 1 calc R
C36 C 0.4478(5) 0.2296(5) 0.0479(2) 0.0470(11) Uani 1 1 d .
C37 C 0.6044(6) 0.2782(5) 0.0441(2) 0.0478(12) Uani 1 1 d .
C38 C 0.6540(7) 0.1987(6) 0.0024(2) 0.0599(15) Uani 1 1 d .
H38 H 0.5887 0.1150 -0.0246 0.072 Uiso 1 1 calc R
C39 C 0.7975(8) 0.2410(6) 0.0002(3) 0.0667(17) Uani 1 1 d .
H39 H 0.8283 0.1845 -0.0274 0.080 Uiso 1 1 calc R
C40 C 0.8960(6) 0.3654(6) 0.0382(3) 0.0563(13) Uani 1 1 d .
H40 H 0.9933 0.3926 0.0372 0.068 Uiso 1 1 calc R
C41 C 0.8482(6) 0.4511(5) 0.0786(2) 0.0461(11) Uani 1 1 d .
C42 C 0.7035(5) 0.4073(5) 0.0823(2) 0.0404(10) Uani 1 1 d .
C43 C 0.7798(5) 0.5813(5) 0.2022(2) 0.0406(10) Uani 1 1 d .
C44 C 0.9260(5) 0.6306(5) 0.1963(2) 0.0449(11) Uani 1 1 d .
C45 C 1.0317(6) 0.6915(6) 0.2515(3) 0.0562(13) Uani 1 1 d .
H45 H 1.1281 0.7244 0.2481 0.067 Uiso 1 1 calc R
C46 C 0.9938(7) 0.7034(6) 0.3115(3) 0.0659(16) Uani 1 1 d .
H46 H 1.0656 0.7473 0.3483 0.079 Uiso 1 1 calc R
C47 C 0.8523(7) 0.6516(6) 0.3182(3) 0.0632(15) Uani 1 1 d .
H47 H 0.8291 0.6584 0.3592 0.076 Uiso 1 1 calc R
C48 C 0.7432(6) 0.5886(5) 0.2630(2) 0.0504(12) Uani 1 1 d .
H48 H 0.6472 0.5521 0.2671 0.060 Uiso 1 1 calc R
S1 S 0.49613(15) 0.15381(14) 0.65914(8) 0.0615(4) Uani 1 1 d .
S2 S 0.61279(14) 0.48782(13) 0.64859(6) 0.0482(3) Uani 1 1 d .
S3 S 1.00954(14) 0.62157(14) 0.63930(7) 0.0540(3) Uani 1 1 d .
S4 S 1.10442(15) 0.94946(15) 0.61726(7) 0.0583(4) Uani 1 1 d .
S5 S 0.17940(14) 0.00321(15) 0.15700(8) 0.0632(4) Uani 1 1 d .
S6 S 0.51911(13) 0.12199(14) 0.15284(6) 0.0472(3) Uani 1 1 d .
S7 S 0.64059(13) 0.51390(14) 0.13299(6) 0.0482(3) Uani 1 1 d .
S8 S 0.97487(14) 0.62093(14) 0.11990(7) 0.0530(3) Uani 1 1 d .

loop_
_atom_site_aniso_label
_atom_site_aniso_U_11
_atom_site_aniso_U_22
_atom_site_aniso_U_33
_atom_site_aniso_U_23
_atom_site_aniso_U_13
_atom_site_aniso_U_12
C1 0.032(2) 0.044(3) 0.068(3) 0.021(2) 0.013(2) 0.014(2)
C2 0.062(3) 0.067(4) 0.079(4) 0.042(3) 0.026(3) 0.033(3)
C3 0.076(4) 0.093(5) 0.066(4) 0.037(4) 0.027(3) 0.049(4)
C4 0.064(4) 0.082(5) 0.061(3) 0.010(3) 0.012(3) 0.035(3)
C5 0.051(3) 0.047(3) 0.062(3) 0.013(2) 0.017(3) 0.019(2)
C6 0.039(2) 0.047(3) 0.053(3) 0.015(2) 0.016(2) 0.023(2)
C7 0.040(2) 0.036(2) 0.047(3) 0.0038(19) 0.002(2) 0.0122(19)
C8 0.048(3) 0.035(2) 0.056(3) 0.001(2) -0.003(2) 0.015(2)
C9 0.067(4) 0.043(3) 0.064(3) -0.005(3) -0.014(3) 0.016(3)
C10 0.082(4) 0.062(4) 0.053(3) -0.014(3) -0.005(3) 0.031(3)
C11 0.059(3) 0.067(4) 0.050(3) -0.001(3) 0.002(3) 0.029(3)
C12 0.042(2) 0.046(3) 0.042(2) 0.005(2) -0.002(2) 0.012(2)
C13 0.045(3) 0.060(3) 0.037(2) 0.014(2) 0.009(2) 0.016(2)
C14 0.051(3) 0.068(4) 0.041(3) 0.020(2) 0.004(2) 0.011(3)
C15 0.060(3) 0.079(4) 0.046(3) 0.030(3) 0.010(3) 0.027(3)
C16 0.051(3) 0.067(4) 0.051(3) 0.037(3) 0.019(2) 0.018(3)
C17 0.039(2) 0.052(3) 0.051(3) 0.019(2) 0.017(2) 0.011(2)
C18 0.038(2) 0.048(3) 0.044(2) 0.017(2) 0.008(2) 0.013(2)
C19 0.034(2) 0.057(3) 0.049(3) 0.018(2) 0.004(2) 0.018(2)
C20 0.038(2) 0.052(3) 0.051(3) 0.017(2) 0.005(2) 0.011(2)
C21 0.051(3) 0.053(3) 0.067(4) 0.009(3) 0.007(3) 0.016(3)
C22 0.064(4) 0.084(5) 0.058(3) 0.003(3) 0.002(3) 0.032(3)
C23 0.064(4) 0.087(5) 0.049(3) 0.020(3) 0.008(3) 0.032(3)
C24 0.044(3) 0.073(4) 0.062(3) 0.031(3) 0.006(2) 0.023(3)
C25 0.050(3) 0.031(2) 0.062(3) 0.014(2) 0.021(2) 0.015(2)
C26 0.072(4) 0.049(3) 0.086(4) 0.023(3) 0.046(3) 0.030(3)
C27 0.100(5) 0.065(4) 0.056(3) 0.024(3) 0.035(3) 0.051(4)
C28 0.088(4) 0.056(3) 0.050(3) 0.014(3) 0.009(3) 0.034(3)
C29 0.056(3) 0.049(3) 0.052(3) 0.015(2) 0.004(2) 0.021(2)
C30 0.048(3) 0.039(2) 0.050(3) 0.021(2) 0.019(2) 0.021(2)
C31 0.043(2) 0.034(2) 0.042(2) 0.0020(19) 0.000(2) 0.0090(19)
C32 0.043(3) 0.035(2) 0.055(3) -0.005(2) -0.002(2) 0.007(2)
C33 0.046(3) 0.062(4) 0.068(4) -0.009(3) -0.018(3) 0.010(3)
C34 0.077(4) 0.075(4) 0.062(4) -0.005(3) -0.026(3) 0.032(4)
C35 0.089(5) 0.059(4) 0.043(3) 0.005(2) -0.007(3) 0.024(3)
C36 0.054(3) 0.037(3) 0.038(2) -0.0006(19) -0.003(2) 0.011(2)
C37 0.066(3) 0.040(3) 0.033(2) 0.0114(19) 0.013(2) 0.013(2)
C38 0.092(4) 0.041(3) 0.039(3) 0.005(2) 0.025(3) 0.014(3)
C39 0.109(5) 0.051(3) 0.055(3) 0.013(3) 0.052(3) 0.034(3)
C40 0.072(4) 0.053(3) 0.059(3) 0.021(3) 0.037(3) 0.029(3)
C41 0.060(3) 0.039(3) 0.044(3) 0.015(2) 0.022(2) 0.016(2)
C42 0.047(2) 0.036(2) 0.039(2) 0.0082(18) 0.011(2) 0.014(2)
C43 0.038(2) 0.031(2) 0.049(3) 0.0027(19) 0.005(2) 0.0113(18)
C44 0.049(3) 0.040(3) 0.049(3) 0.010(2) 0.011(2) 0.019(2)
C45 0.050(3) 0.049(3) 0.064(3) 0.008(3) 0.004(3) 0.015(2)
C46 0.075(4) 0.059(4) 0.057(3) 0.001(3) -0.009(3) 0.028(3)
C47 0.087(4) 0.059(4) 0.045(3) 0.007(2) 0.017(3) 0.030(3)
C48 0.057(3) 0.041(3) 0.056(3) 0.003(2) 0.019(2) 0.020(2)
S1 0.0518(7) 0.0356(7) 0.0856(10) 0.0173(7) 0.0115(7) 0.0018(6)
S2 0.0558(7) 0.0387(6) 0.0598(7) 0.0188(5) 0.0187(6) 0.0238(6)
S3 0.0482(7) 0.0466(7) 0.0634(8) 0.0137(6) -0.0047(6) 0.0180(6)
S4 0.0519(7) 0.0524(8) 0.0577(8) 0.0226(6) 0.0096(6) 0.0014(6)
S5 0.0392(7) 0.0496(8) 0.0832(10) 0.0057(7) 0.0137(7) -0.0021(6)
S6 0.0429(6) 0.0574(8) 0.0500(7) 0.0205(6) 0.0164(5) 0.0233(6)
S7 0.0405(6) 0.0452(7) 0.0552(7) -0.0004(5) 0.0048(5) 0.0166(5)
S8 0.0474(7) 0.0457(7) 0.0623(8) 0.0135(6) 0.0218(6) 0.0085(6)

loop_
_atom_type_symbol
_atom_type_description
_atom_type_scat_dispersion_real
_atom_type_scat_dispersion_imag
_atom_type_scat_source
C C 0.0033 0.0016 'International Tables Vol C Tables 4.2.6.8 and 6.1.1.4'
H H 0.0000 0.0000 'International Tables Vol C Tables 4.2.6.8 and 6.1.1.4'
S S 0.1246 0.1234 'International Tables Vol C Tables 4.2.6.8 and 6.1.1.4'

loop_
_geom_angle_atom_site_label_1
_geom_angle_atom_site_label_2
_geom_angle_atom_site_label_3
_geom_angle
C2 C1 C6 119.7(5)
C2 C1 S1 119.5(4)
C6 C1 S1 120.8(4)
C3 C2 C1 120.2(6)
C3 C2 H2 119.9
C1 C2 H2 119.9
C2 C3 C4 120.9(6)
C2 C3 H3 119.6
C4 C3 H3 119.6
C5 C4 C3 119.1(6)
C5 C4 H4 120.5
C3 C4 H4 120.5
C4 C5 C6 120.6(5)
C4 C5 H5 119.7
C6 C5 H5 119.7
C5 C6 C1 119.5(5)
C5 C6 S2 118.9(4)
C1 C6 S2 121.5(4)
C12 C7 C8 119.7(5)
C12 C7 S2 119.1(4)
C8 C7 S2 121.1(4)
C9 C8 C7 120.2(5)
C9 C8 S1 118.8(4)
C7 C8 S1 120.8(4)
C10 C9 C8 120.1(5)
C10 C9 H9 120.0
C8 C9 H9 120.0
C9 C10 C11 120.5(6)
C9 C10 H10 119.8
C11 C10 H10 119.8
C10 C11 C12 120.4(6)
C10 C11 H11 119.8
C12 C11 H11 119.8
C7 C12 C11 119.1(5)
C7 C12 C13 120.4(4)
C11 C12 C13 120.4(5)
C14 C13 C18 119.0(5)
C14 C13 C12 120.2(5)
C18 C13 C12 120.8(4)
C15 C14 C13 120.6(5)
C15 C14 H14 119.7
C13 C14 H14 119.7
C16 C15 C14 120.0(5)
C16 C15 H15 120.0
C14 C15 H15 120.0
C15 C16 C17 120.1(5)
C15 C16 H16 119.9
C17 C16 H16 119.9
C18 C17 C16 120.3(5)
C18 C17 S4 121.8(4)
C16 C17 S4 117.7(4)
C17 C18 C13 119.8(4)
C17 C18 S3 121.6(4)
C13 C18 S3 118.6(4)
C24 C19 C20 119.5(5)
C24 C19 S3 118.7(4)
C20 C19 S3 121.6(4)
C21 C20 C19 120.0(5)
C21 C20 S4 118.4(4)
C19 C20 S4 121.6(4)
C20 C21 C22 119.2(6)
C20 C21 H21 120.4
C22 C21 H21 120.4
C23 C22 C21 120.8(6)
C23 C22 H22 119.6
C21 C22 H22 119.6
C22 C23 C24 120.2(5)
C22 C23 H23 119.9
C24 C23 H23 119.9
C23 C24 C19 120.3(6)
C23 C24 H24 119.9
C19 C24 H24 119.9
C30 C25 C26 119.6(5)
C30 C25 S5 121.2(4)
C26 C25 S5 119.1(4)
C27 C26 C25 119.8(5)
C27 C26 H26 120.1
C25 C26 H26 120.1
C28 C27 C26 120.5(5)
C28 C27 H27 119.7
C26 C27 H27 119.7
C27 C28 C29 121.0(6)
C27 C28 H28 119.5
C29 C28 H28 119.5
C28 C29 C30 118.8(5)
C28 C29 H29 120.6
C30 C29 H29 120.6
C25 C30 C29 120.2(5)
C25 C30 S6 121.8(4)
C29 C30 S6 118.0(4)
C32 C31 C36 120.8(4)
C32 C31 S6 121.1(4)
C36 C31 S6 118.0(4)
C33 C32 C31 119.7(5)
C33 C32 S5 118.6(4)
C31 C32 S5 121.6(4)
C32 C33 C34 119.7(6)
C32 C33 H33 120.1
C34 C33 H33 120.1
C35 C34 C33 121.3(6)
C35 C34 H34 119.4
C33 C34 H34 119.4
C34 C35 C36 119.7(6)
C34 C35 H35 120.1
C36 C35 H35 120.1
C31 C36 C35 118.7(5)
C31 C36 C37 120.5(4)
C35 C36 C37 120.8(5)
C38 C37 C42 118.5(5)
C38 C37 C36 121.3(5)
C42 C37 C36 120.2(4)
C39 C38 C37 121.3(5)
C39 C38 H38 119.4
C37 C38 H38 119.4
C40 C39 C38 120.8(5)
C40 C39 H39 119.6
C38 C39 H39 119.6
C39 C40 C41 119.2(5)
C39 C40 H40 120.4
C41 C40 H40 120.4
C42 C41 C40 120.4(5)
C42 C41 S8 121.4(4)
C40 C41 S8 118.0(4)
C41 C42 C37 119.8(4)
C41 C42 S7 121.2(4)
C37 C42 S7 119.0(4)
C48 C43 C44 120.2(4)
C48 C43 S7 118.6(4)
C44 C43 S7 121.2(4)
C45 C44 C43 119.4(5)
C45 C44 S8 119.6(4)
C43 C44 S8 121.0(4)
C46 C45 C44 119.9(5)
C46 C45 H45 120.1
C44 C45 H45 120.1
C47 C46 C45 121.3(5)
C47 C46 H46 119.3
C45 C46 H46 119.3
C46 C47 C48 119.9(5)
C46 C47 H47 120.1
C48 C47 H47 120.1
C43 C48 C47 119.3(5)
C43 C48 H48 120.4
C47 C48 H48 120.4
C8 S1 C1 101.6(2)
C7 S2 C6 101.7(2)
C18 S3 C19 101.9(2)
C20 S4 C17 101.8(2)
C32 S5 C25 102.1(2)
C31 S6 C30 101.9(2)
C43 S7 C42 102.1(2)
C44 S8 C41 101.7(2)

loop_
_geom_bond_atom_site_label_1
_geom_bond_atom_site_label_2
_geom_bond_distance
C1 C2 1.386(7)
C1 C6 1.392(7)
C1 S1 1.773(6)
C2 C3 1.358(9)
C2 H2 0.9300
C3 C4 1.393(9)
C3 H3 0.9300
C4 C5 1.377(8)
C4 H4 0.9300
C5 C6 1.381(7)
C5 H5 0.9300
C6 S2 1.768(5)
C7 C12 1.389(7)
C7 C8 1.412(6)
C7 S2 1.760(5)
C8 C9 1.382(8)
C8 S1 1.768(6)
C9 C10 1.367(9)
C9 H9 0.9300
C10 C11 1.394(9)
C10 H10 0.9300
C11 C12 1.397(7)
C11 H11 0.9300
C12 C13 1.496(7)
C13 C14 1.391(7)
C13 C18 1.412(7)
C14 C15 1.388(8)
C14 H14 0.9300
C15 C16 1.380(8)
C15 H15 0.9300
C16 C17 1.393(7)
C16 H16 0.9300
C17 C18 1.383(7)
C17 S4 1.773(5)
C18 S3 1.760(5)
C19 C24 1.389(7)
C19 C20 1.390(7)
C19 S3 1.765(5)
C20 C21 1.389(7)
C20 S4 1.764(5)
C21 C22 1.392(8)
C21 H21 0.9300
C22 C23 1.362(9)
C22 H22 0.9300
C23 C24 1.381(8)
C23 H23 0.9300
C24 H24 0.9300
C25 C30 1.384(7)
C25 C26 1.388(7)
C25 S5 1.768(5)
C26 C27 1.382(9)
C26 H26 0.9300
C27 C28 1.358(9)
C27 H27 0.9300
C28 C29 1.384(8)
C28 H28 0.9300
C29 C30 1.397(7)
C29 H29 0.9300
C30 S6 1.774(5)
C31 C32 1.396(7)
C31 C36 1.399(7)
C31 S6 1.768(5)
C32 C33 1.376(7)
C32 S5 1.767(6)
C33 C34 1.386(9)
C33 H33 0.9300
C34 C35 1.379(10)
C34 H34 0.9300
C35 C36 1.400(7)
C35 H35 0.9300
C36 C37 1.502(7)
C37 C38 1.386(7)
C37 C42 1.401(7)
C38 C39 1.372(9)
C38 H38 0.9300
C39 C40 1.369(8)
C39 H39 0.9300
C40 C41 1.398(7)
C40 H40 0.9300
C41 C42 1.389(7)
C41 S8 1.771(5)
C42 S7 1.770(5)
C43 C48 1.385(7)
C43 C44 1.414(7)
C43 S7 1.765(5)
C44 C45 1.380(7)
C44 S8 1.754(5)
C45 C46 1.378(8)
C45 H45 0.9300
C46 C47 1.374(9)
C46 H46 0.9300
C47 C48 1.400(8)
C47 H47 0.9300
C48 H48 0.9300

loop_
_geom_torsion_atom_site_label_1
_geom_torsion_atom_site_label_2
_geom_torsion_atom_site_label_3
_geom_torsion_atom_site_label_4
_geom_torsion
C6 C1 C2 C3 0.1(8)
S1 C1 C2 C3 -177.3(4)
C1 C2 C3 C4 -0.9(9)
C2 C3 C4 C5 0.0(9)
C3 C4 C5 C6 1.8(8)
C4 C5 C6 C1 -2.7(7)
C4 C5 C6 S2 174.2(4)
C2 C1 C6 C5 1.7(7)
S1 C1 C6 C5 179.1(4)
C2 C1 C6 S2 -175.1(4)
S1 C1 C6 S2 2.2(5)
C12 C7 C8 C9 0.6(7)
S2 C7 C8 C9 177.4(4)
C12 C7 C8 S1 -174.4(4)
S2 C7 C8 S1 2.4(6)
C7 C8 C9 C10 -1.5(8)
S1 C8 C9 C10 173.6(4)
C8 C9 C10 C11 1.8(9)
C9 C10 C11 C12 -1.1(8)
C8 C7 C12 C11 0.1(7)
S2 C7 C12 C11 -176.8(4)
C8 C7 C12 C13 176.7(4)
S2 C7 C12 C13 -0.2(6)
C10 C11 C12 C7 0.2(7)
C10 C11 C12 C13 -176.4(5)
C7 C12 C13 C14 -99.3(6)
C11 C12 C13 C14 77.2(6)
C7 C12 C13 C18 82.2(6)
C11 C12 C13 C18 -101.3(6)
C18 C13 C14 C15 -3.5(8)
C12 C13 C14 C15 177.9(5)
C13 C14 C15 C16 1.6(8)
C14 C15 C16 C17 1.2(8)
C15 C16 C17 C18 -2.1(8)
C15 C16 C17 S4 173.4(4)
C16 C17 C18 C13 0.2(7)
S4 C17 C18 C13 -175.2(4)
C16 C17 C18 S3 178.6(4)
S4 C17 C18 S3 3.3(6)
C14 C13 C18 C17 2.6(7)
C12 C13 C18 C17 -178.9(5)
C14 C13 C18 S3 -175.9(4)
C12 C13 C18 S3 2.6(6)
C24 C19 C20 C21 0.6(7)
S3 C19 C20 C21 -174.4(4)
C24 C19 C20 S4 179.3(4)
S3 C19 C20 S4 4.3(6)
C19 C20 C21 C22 1.5(8)
S4 C20 C21 C22 -177.2(4)
C20 C21 C22 C23 -2.1(9)
C21 C22 C23 C24 0.4(9)
C22 C23 C24 C19 1.8(9)
C20 C19 C24 C23 -2.3(8)
S3 C19 C24 C23 172.9(4)
C30 C25 C26 C27 0.3(8)
S5 C25 C26 C27 178.3(4)
C25 C26 C27 C28 -0.1(8)
C26 C27 C28 C29 1.5(9)
C27 C28 C29 C30 -2.9(8)
C26 C25 C30 C29 -1.8(7)
S5 C25 C30 C29 -179.8(4)
C26 C25 C30 S6 175.9(4)
S5 C25 C30 S6 -2.1(6)
C28 C29 C30 C25 3.1(7)
C28 C29 C30 S6 -174.7(4)
C36 C31 C32 C33 -1.6(7)
S6 C31 C32 C33 -178.0(4)
C36 C31 C32 S5 174.6(4)
S6 C31 C32 S5 -1.8(6)
C31 C32 C33 C34 3.4(8)
S5 C32 C33 C34 -172.9(5)
C32 C33 C34 C35 -2.6(9)
C33 C34 C35 C36 -0.1(9)
C32 C31 C36 C35 -1.0(7)
S6 C31 C36 C35 175.5(4)
C32 C31 C36 C37 -177.9(4)
S6 C31 C36 C37 -1.4(6)
C34 C35 C36 C31 1.9(8)
C34 C35 C36 C37 178.7(5)
C31 C36 C37 C38 98.1(6)
C35 C36 C37 C38 -78.7(6)
C31 C36 C37 C42 -83.0(6)
C35 C36 C37 C42 100.2(6)
C42 C37 C38 C39 2.9(8)
C36 C37 C38 C39 -178.2(5)
C37 C38 C39 C40 -1.6(8)
C38 C39 C40 C41 -1.3(8)
C39 C40 C41 C42 2.9(7)
C39 C40 C41 S8 -172.8(4)
C40 C41 C42 C37 -1.6(7)
S8 C41 C42 C37 173.9(3)
C40 C41 C42 S7 -180.0(4)
S8 C41 C42 S7 -4.4(6)
C38 C37 C42 C41 -1.2(7)
C36 C37 C42 C41 179.8(4)
C38 C37 C42 S7 177.2(4)
C36 C37 C42 S7 -1.8(6)
C48 C43 C44 C45 -2.7(7)
S7 C43 C44 C45 175.6(4)
C48 C43 C44 S8 179.4(4)
S7 C43 C44 S8 -2.2(6)
C43 C44 C45 C46 0.1(8)
S8 C44 C45 C46 178.0(4)
C44 C45 C46 C47 2.1(9)
C45 C46 C47 C48 -1.7(9)
C44 C43 C48 C47 3.1(7)
S7 C43 C48 C47 -175.3(4)
C46 C47 C48 C43 -0.9(8)
C9 C8 S1 C1 141.3(4)
C7 C8 S1 C1 -43.7(4)
C2 C1 S1 C8 -141.5(4)
C6 C1 S1 C8 41.2(4)
C12 C7 S2 C6 -142.3(4)
C8 C7 S2 C6 40.9(4)
C5 C6 S2 C7 139.5(4)
C1 C6 S2 C7 -43.6(4)
C17 C18 S3 C19 38.9(5)
C13 C18 S3 C19 -142.6(4)
C24 C19 S3 C18 141.9(4)
C20 C19 S3 C18 -43.1(4)
C21 C20 S4 C17 -143.5(4)
C19 C20 S4 C17 37.9(5)
C18 C17 S4 C20 -42.1(5)
C16 C17 S4 C20 142.4(4)
C33 C32 S5 C25 -141.7(4)
C31 C32 S5 C25 42.0(4)
C30 C25 S5 C32 -39.8(4)
C26 C25 S5 C32 142.1(4)
C32 C31 S6 C30 -39.9(4)
C36 C31 S6 C30 143.6(4)
C25 C30 S6 C31 42.3(4)
C29 C30 S6 C31 -140.0(4)
C48 C43 S7 C42 -139.2(4)
C44 C43 S7 C42 42.5(4)
C41 C42 S7 C43 -38.8(4)
C37 C42 S7 C43 142.8(4)
C45 C44 S8 C41 141.5(4)
C43 C44 S8 C41 -40.6(4)
C42 C41 S8 C44 44.6(4)
C40 C41 S8 C44 -139.8(4)
